data_7030863
loop_
_publ_author_name
'Li, Mei-Jin'
'Lin, Zhihong'
'Chen, Xiudan'
'Chen, Guonan'

_publ_section_title
;
 Colorimetric and luminescent bifunctional Ru(ii) complexes for rapid and
 highly sensitive recognition of cyanide.
;
_journal_issue 30
_journal_name_full 'Dalton transactions (Cambridge, England : 2003)'
_journal_page_first 11745
_journal_page_last 11751
_journal_paper_doi 10.1039/c4dt00231h
_journal_volume 43
_journal_year 2014
_chemical_formula_sum 'C36 H32 F12 N6 O2 P2 Ru'
_chemical_formula_weight 971.69
_chemical_name_systematic
;
 ?
;
_space_group_IT_number 167
_symmetry_cell_setting trigonal
_symmetry_space_group_name_Hall '-R 3 2"c'
_symmetry_space_group_name_H-M 'R -3 c :H'
_atom_sites_solution_hydrogens geom
_atom_sites_solution_primary direct
_atom_sites_solution_secondary difmap
_audit_creation_method SHELXL-97
_cell_angle_alpha 90.00
_cell_angle_beta 90.00
_cell_angle_gamma 120.00
_cell_formula_units_Z 18
_cell_length_a 31.553(3)
_cell_length_b 31.553(3)
_cell_length_c 25.580(5)
_cell_measurement_reflns_used 4412
_cell_measurement_temperature 194(2)
_cell_measurement_theta_max 26.1
_cell_measurement_theta_min 2.6
_cell_volume 22055(5)
_computing_cell_refinement 'HKL2000 Scalepack (Otwinowski & Minor, 1997)'
_computing_data_collection 'MarCCD 165 detector'
_computing_data_reduction 'HKL2000 Scalepack (Otwinowski & Minor, 1997)'
_computing_molecular_graphics 'SHELXTL (Sheldrick, 2008)'
_computing_publication_material 'SHELXTL (Sheldrick, 2008)'
_computing_structure_refinement 'SHELXL-97 (Sheldrick, 1997)'
_computing_structure_solution 'shelxs-97 (Sheldrick, 1990)'
_diffrn_ambient_temperature 194(2)
_diffrn_measured_fraction_theta_full 0.974
_diffrn_measured_fraction_theta_max 0.974
_diffrn_measurement_device 'MarCCD 165 detector'
_diffrn_measurement_method \f
_diffrn_radiation_monochromator graphite
_diffrn_radiation_source 'fine-focus sealed tube'
_diffrn_radiation_wavelength 0.80000
_diffrn_reflns_av_R_equivalents 0.0627
_diffrn_reflns_av_unetI/netI 0.0348
_diffrn_reflns_limit_h_max 31
_diffrn_reflns_limit_h_min -31
_diffrn_reflns_limit_k_max 31
_diffrn_reflns_limit_k_min -19
_diffrn_reflns_limit_l_max 22
_diffrn_reflns_limit_l_min -25
_diffrn_reflns_number 12301
_diffrn_reflns_theta_full 23.58
_diffrn_reflns_theta_max 23.58
_diffrn_reflns_theta_min 2.39
_diffrn_standards_decay_% 0
_exptl_absorpt_coefficient_mu 0.465
_exptl_absorpt_correction_T_max 0.9128
_exptl_absorpt_correction_T_min 0.8359
_exptl_absorpt_correction_type multi-scan
_exptl_absorpt_process_details 'HKL2000 Scalepack (Otwinowski & Minor, 1997)'
_exptl_crystal_colour 'dark brown'
_exptl_crystal_density_diffrn 1.317
_exptl_crystal_density_method 'not measured'
_exptl_crystal_description block
_exptl_crystal_F_000 8784
_exptl_crystal_size_max 0.40
_exptl_crystal_size_mid 0.40
_exptl_crystal_size_min 0.20
_refine_diff_density_max 0.371
_refine_diff_density_min -0.352
_refine_diff_density_rms 0.084
_refine_ls_extinction_method none
_refine_ls_goodness_of_fit_ref 1.103
_refine_ls_hydrogen_treatment mixed
_refine_ls_matrix_type full
_refine_ls_number_parameters 271
_refine_ls_number_reflns 2508
_refine_ls_number_restraints 1
_refine_ls_restrained_S_all 1.104
_refine_ls_R_factor_all 0.0936
_refine_ls_R_factor_gt 0.0775
_refine_ls_shift/su_max 0.000
_refine_ls_shift/su_mean 0.000
_refine_ls_structure_factor_coef Fsqd
_refine_ls_weighting_details 'calc w=1/[\s^2^(Fo^2^)+(0.2000P)^2^+0.0000P] where P=(Fo^2^+2Fc^2^)/3'
_refine_ls_weighting_scheme calc
_refine_ls_wR_factor_gt 0.2472
_refine_ls_wR_factor_ref 0.2637
_reflns_number_gt 1897
_reflns_number_total 2508
_reflns_threshold_expression >2sigma(I)
_cod_data_source_file c4dt00231h2.cif
_cod_data_source_block RudmbL2
_cod_depositor_comments 'Adding full bibliography for 7030863.cif.'
_cod_original_sg_symbol_H-M R-3c
_cod_database_code 7030863

loop_
_symmetry_equiv_pos_as_xyz
'x, y, z'
'-y, x-y, z'
'-x+y, -x, z'
'y, x, -z+1/2'
'-x, -x+y, -z+1/2'
'x-y, -y, -z+1/2'
'x+2/3, y+1/3, z+1/3'
'-y+2/3, x-y+1/3, z+1/3'
'-x+y+2/3, -x+1/3, z+1/3'
'y+2/3, x+1/3, -z+5/6'
'-x+2/3, -x+y+1/3, -z+5/6'
'x-y+2/3, -y+1/3, -z+5/6'
'x+1/3, y+2/3, z+2/3'
'-y+1/3, x-y+2/3, z+2/3'
'-x+y+1/3, -x+2/3, z+2/3'
'y+1/3, x+2/3, -z+7/6'
'-x+1/3, -x+y+2/3, -z+7/6'
'x-y+1/3, -y+2/3, -z+7/6'
'-x, -y, -z'
'y, -x+y, -z'
'x-y, x, -z'
'-y, -x, z-1/2'
'x, x-y, z-1/2'
'-x+y, y, z-1/2'
'-x+2/3, -y+1/3, -z+1/3'
'y+2/3, -x+y+1/3, -z+1/3'
'x-y+2/3, x+1/3, -z+1/3'
'-y+2/3, -x+1/3, z-1/6'
'x+2/3, x-y+1/3, z-1/6'
'-x+y+2/3, y+1/3, z-1/6'
'-x+1/3, -y+2/3, -z+2/3'
'y+1/3, -x+y+2/3, -z+2/3'
'x-y+1/3, x+2/3, -z+2/3'
'-y+1/3, -x+2/3, z+1/6'
'x+1/3, x-y+2/3, z+1/6'
'-x+y+1/3, y+2/3, z+1/6'

loop_
_atom_site_label
_atom_site_type_symbol
_atom_site_fract_x
_atom_site_fract_y
_atom_site_fract_z
_atom_site_U_iso_or_equiv
_atom_site_adp_type
_atom_site_occupancy
_atom_site_symmetry_multiplicity
_atom_site_calc_flag
_atom_site_refinement_flags
Ru1 Ru 0.0000 0.22408(3) 0.2500 0.1030(6) Uani 1 2 d S
N1 N 0.0590(2) 0.2493(2) 0.2993(3) 0.107(2) Uani 1 1 d .
N2 N 0.0420(3) 0.2004(3) 0.2127(4) 0.137(3) Uani 1 1 d .
N3 N 0.0323(2) 0.2906(3) 0.2129(3) 0.104(2) Uani 1 1 d .
C1 C 0.0654(3) 0.2735(3) 0.3451(3) 0.105(2) Uani 1 1 d .
H1 H 0.0415 0.2817 0.3554 0.126 Uiso 1 1 calc R
C2 C 0.1046(3) 0.2864(3) 0.3768(3) 0.102(2) Uani 1 1 d .
H2 H 0.1077 0.3041 0.4080 0.123 Uiso 1 1 calc R
C3 C 0.1396(3) 0.2746(3) 0.3649(4) 0.116(3) Uani 1 1 d .
C4 C 0.1822(3) 0.2864(4) 0.4008(4) 0.136(3) Uani 1 1 d .
H4A H 0.1937 0.3185 0.4170 0.204 Uiso 1 1 calc R
H4B H 0.2089 0.2869 0.3807 0.204 Uiso 1 1 calc R
H4C H 0.1717 0.2613 0.4282 0.204 Uiso 1 1 calc R
C5 C 0.1338(3) 0.2497(3) 0.3159(4) 0.122(3) Uani 1 1 d .
H5 H 0.1575 0.2413 0.3050 0.146 Uiso 1 1 calc R
C6 C 0.0943(3) 0.2382(3) 0.2853(4) 0.115(3) Uani 1 1 d .
C7 C 0.0852(4) 0.2133(4) 0.2337(5) 0.149(4) Uani 1 1 d .
C8 C 0.1200(6) 0.2065(6) 0.2080(7) 0.207(7) Uani 1 1 d .
H8 H 0.1513 0.2187 0.2238 0.249 Uiso 1 1 calc R
C9 C 0.1112(7) 0.1830(10) 0.1611(7) 0.282(13) Uani 1 1 d .
C10 C 0.1469(8) 0.1732(10) 0.1345(8) 0.317(15) Uani 1 1 d .
H10A H 0.1464 0.1789 0.0969 0.476 Uiso 1 1 calc R
H10B H 0.1382 0.1392 0.1406 0.476 Uiso 1 1 calc R
H10C H 0.1797 0.1952 0.1483 0.476 Uiso 1 1 calc R
C11 C 0.0638(6) 0.1668(7) 0.1399(7) 0.233(10) Uani 1 1 d .
H11 H 0.0545 0.1497 0.1076 0.279 Uiso 1 1 calc R
C12 C 0.0317(5) 0.1764(6) 0.1668(6) 0.184(6) Uani 1 1 d .
H12 H 0.0003 0.1653 0.1520 0.220 Uiso 1 1 calc R
C13 C 0.0658(3) 0.3061(4) 0.1736(4) 0.118(3) Uani 1 1 d .
H13 H 0.0763 0.2845 0.1610 0.142 Uiso 1 1 calc R
C14 C 0.0176(3) 0.3223(3) 0.2293(3) 0.101(2) Uani 1 1 d .
C15 C 0.0848(4) 0.3512(5) 0.1516(4) 0.129(4) Uani 1 1 d .
H15 H 0.1082 0.3606 0.1242 0.155 Uiso 1 1 calc R
C16 C 0.0358(3) 0.3679(4) 0.2077(4) 0.116(3) Uani 1 1 d .
H16 H 0.0246 0.3890 0.2199 0.139 Uiso 1 1 calc R
C17 C 0.0701(4) 0.3832(4) 0.1690(5) 0.130(3) Uani 1 1 d .
C18 C 0.0900(5) 0.4338(5) 0.1459(6) 0.163(4) Uani 1 1 d .
H18 H 0.0779 0.4542 0.1579 0.195 Uiso 1 1 calc R
O1 O 0.1215(4) 0.4486(4) 0.1120(5) 0.210(5) Uani 1 1 d .
P1 P 0.27496(12) 0.27496(12) 0.2500 0.1259(13) Uani 1 2 d S
P2 P 0.1903(2) 0.3333 0.0833 0.260(5) Uani 1 2 d SU
F1 F 0.3015(2) 0.2484(3) 0.2740(3) 0.168(2) Uani 1 1 d .
F2 F 0.3245(3) 0.3245(3) 0.2500 0.228(6) Uani 1 2 d S
F3 F 0.2857(2) 0.2649(3) 0.1920(3) 0.168(2) Uani 1 1 d .
F4 F 0.2252(2) 0.2252(2) 0.2500 0.151(4) Uani 1 2 d S
F5 F 0.2063(5) 0.2965(7) 0.1000(6) 0.333(9) Uani 1 1 d .
F6 F 0.1820(6) 0.3188(9) 0.0226(4) 0.382(11) Uani 1 1 d .
F7 F 0.1366(4) 0.2949(5) 0.0970(4) 0.256(5) Uani 1 1 d U

loop_
_atom_site_aniso_label
_atom_site_aniso_U_11
_atom_site_aniso_U_22
_atom_site_aniso_U_33
_atom_site_aniso_U_23
_atom_site_aniso_U_13
_atom_site_aniso_U_12
Ru1 0.0860(8) 0.1007(8) 0.1173(9) -0.0096(2) -0.0191(5) 0.0430(4)
N1 0.086(4) 0.102(5) 0.131(6) -0.004(4) -0.020(4) 0.046(4)
N2 0.119(6) 0.149(7) 0.158(7) -0.062(6) -0.044(5) 0.077(5)
N3 0.092(4) 0.124(5) 0.089(4) -0.014(4) -0.012(3) 0.048(4)
C1 0.097(6) 0.093(5) 0.111(6) -0.007(5) -0.010(5) 0.037(4)
C2 0.094(5) 0.097(5) 0.108(6) -0.006(4) -0.021(5) 0.042(5)
C3 0.083(5) 0.100(6) 0.142(7) -0.006(5) -0.033(5) 0.029(4)
C4 0.107(6) 0.140(8) 0.158(8) -0.017(6) -0.048(6) 0.061(6)
C5 0.102(6) 0.110(6) 0.153(8) -0.028(6) -0.029(6) 0.053(5)
C6 0.090(6) 0.118(6) 0.138(7) -0.036(5) -0.036(5) 0.055(5)
C7 0.117(7) 0.180(10) 0.188(10) -0.078(9) -0.058(8) 0.101(8)
C8 0.194(13) 0.278(18) 0.223(14) -0.113(14) -0.088(12) 0.173(14)
C9 0.214(15) 0.50(3) 0.253(18) -0.23(2) -0.112(15) 0.27(2)
C10 0.29(2) 0.51(4) 0.28(2) -0.21(3) -0.094(18) 0.30(3)
C11 0.207(15) 0.31(2) 0.243(18) -0.155(17) -0.116(14) 0.178(17)
C12 0.157(10) 0.241(14) 0.205(13) -0.112(12) -0.072(9) 0.138(11)
C13 0.102(6) 0.124(8) 0.102(6) -0.025(6) -0.013(5) 0.035(5)
C14 0.098(6) 0.098(6) 0.103(6) -0.003(4) -0.017(4) 0.045(5)
C15 0.105(7) 0.140(9) 0.087(6) 0.000(6) -0.004(5) 0.019(7)
C16 0.107(6) 0.120(7) 0.119(7) -0.019(6) -0.020(6) 0.055(6)
C17 0.128(8) 0.124(8) 0.115(8) -0.010(7) -0.028(7) 0.047(7)
C18 0.152(10) 0.148(10) 0.153(10) 0.037(8) 0.007(9) 0.049(8)
O1 0.171(8) 0.218(10) 0.197(10) 0.079(7) 0.031(7) 0.063(7)
P1 0.118(2) 0.118(2) 0.134(3) 0.0027(11) -0.0027(11) 0.053(2)
P2 0.206(4) 0.449(14) 0.205(8) 0.094(9) 0.047(4) 0.224(7)
F1 0.149(5) 0.225(7) 0.172(5) 0.042(5) 0.015(4) 0.125(5)
F2 0.170(5) 0.170(5) 0.194(10) 0.068(5) -0.068(5) -0.026(7)
F3 0.154(5) 0.226(7) 0.141(5) -0.015(4) -0.002(4) 0.107(5)
F4 0.110(4) 0.110(4) 0.224(11) 0.004(3) -0.004(3) 0.048(4)
F5 0.271(11) 0.53(2) 0.330(16) 0.177(17) 0.083(11) 0.300(15)
F6 0.355(18) 0.76(4) 0.165(9) 0.038(14) 0.045(10) 0.38(2)
F7 0.192(7) 0.401(15) 0.220(9) 0.092(10) 0.048(7) 0.182(8)

loop_
_atom_type_symbol
_atom_type_description
_atom_type_scat_dispersion_real
_atom_type_scat_dispersion_imag
_atom_type_scat_source
C C 0.0033 0.0016 'International Tables Vol C Tables 4.2.6.8 and 6.1.1.4'
H H 0.0000 0.0000 'International Tables Vol C Tables 4.2.6.8 and 6.1.1.4'
F F 0.0171 0.0103 'International Tables Vol C Tables 4.2.6.8 and 6.1.1.4'
N N 0.0061 0.0033 'International Tables Vol C Tables 4.2.6.8 and 6.1.1.4'
O O 0.0106 0.0060 'International Tables Vol C Tables 4.2.6.8 and 6.1.1.4'
P P 0.1023 0.0942 'International Tables Vol C Tables 4.2.6.8 and 6.1.1.4'
Ru Ru -1.2594 0.8363 'International Tables Vol C Tables 4.2.6.8 and 6.1.1.4'

loop_
_geom_angle_atom_site_label_1
_geom_angle_atom_site_label_2
_geom_angle_atom_site_label_3
_geom_angle
_geom_angle_site_symmetry_1
_geom_angle_site_symmetry_3
N3 Ru1 N3 78.4(4) 5 .
N3 Ru1 N1 89.8(3) 5 5
N3 Ru1 N1 96.1(3) . 5
N3 Ru1 N1 96.1(3) 5 .
N3 Ru1 N1 89.8(3) . .
N1 Ru1 N1 172.4(4) 5 .
N3 Ru1 N2 171.1(3) 5 .
N3 Ru1 N2 94.4(3) . .
N1 Ru1 N2 96.2(3) 5 .
N1 Ru1 N2 78.5(3) . .
N3 Ru1 N2 94.4(3) 5 5
N3 Ru1 N2 171.1(3) . 5
N1 Ru1 N2 78.5(3) 5 5
N1 Ru1 N2 96.2(3) . 5
N2 Ru1 N2 93.2(6) . 5
C1 N1 C6 117.3(7) . .
C1 N1 Ru1 126.8(6) . .
C6 N1 Ru1 115.9(6) . .
C7 N2 C12 116.5(9) . .
C7 N2 Ru1 116.9(7) . .
C12 N2 Ru1 126.4(7) . .
C13 N3 C14 116.8(8) . .
C13 N3 Ru1 127.6(7) . .
C14 N3 Ru1 115.6(6) . .
N1 C1 C2 122.7(8) . .
N1 C1 H1 118.6 . .
C2 C1 H1 118.6 . .
C1 C2 C3 121.5(8) . .
C1 C2 H2 119.2 . .
C3 C2 H2 119.2 . .
C2 C3 C5 116.3(7) . .
C2 C3 C4 122.5(9) . .
C5 C3 C4 121.2(9) . .
C3 C4 H4A 109.5 . .
C3 C4 H4B 109.5 . .
H4A C4 H4B 109.5 . .
C3 C4 H4C 109.5 . .
H4A C4 H4C 109.5 . .
H4B C4 H4C 109.5 . .
C6 C5 C3 119.7(9) . .
C6 C5 H5 120.1 . .
C3 C5 H5 120.1 . .
C5 C6 N1 122.4(8) . .
C5 C6 C7 124.2(9) . .
N1 C6 C7 113.4(7) . .
N2 C7 C8 122.4(10) . .
N2 C7 C6 114.8(9) . .
C8 C7 C6 122.8(9) . .
C9 C8 C7 122.5(12) . .
C9 C8 H8 118.7 . .
C7 C8 H8 118.7 . .
C8 C9 C11 115.0(12) . .
C8 C9 C10 123.3(13) . .
C11 C9 C10 121.6(14) . .
C9 C10 H10A 109.5 . .
C9 C10 H10B 109.5 . .
H10A C10 H10B 109.5 . .
C9 C10 H10C 109.5 . .
H10A C10 H10C 109.5 . .
H10B C10 H10C 109.5 . .
C12 C11 C9 119.1(12) . .
C12 C11 H11 120.4 . .
C9 C11 H11 120.4 . .
N2 C12 C11 124.3(11) . .
N2 C12 H12 117.9 . .
C11 C12 H12 117.9 . .
C15 C13 N3 122.7(10) . .
C15 C13 H13 118.7 . .
N3 C13 H13 118.7 . .
N3 C14 C16 121.9(8) . .
N3 C14 C14 115.2(5) . 5
C16 C14 C14 122.9(6) . 5
C13 C15 C17 119.9(10) . .
C13 C15 H15 120.0 . .
C17 C15 H15 120.0 . .
C17 C16 C14 120.5(10) . .
C17 C16 H16 119.8 . .
C14 C16 H16 119.8 . .
C16 C17 C15 118.2(10) . .
C16 C17 C18 119.6(13) . .
C15 C17 C18 122.2(13) . .
O1 C18 C17 120.7(15) . .
O1 C18 H18 119.6 . .
C17 C18 H18 119.6 . .
F2 P1 F4 180.0(7) . .
F2 P1 F1 90.0(3) . 4
F4 P1 F1 90.0(3) . 4
F2 P1 F1 90.0(3) . .
F4 P1 F1 90.0(3) . .
F1 P1 F1 179.9(8) 4 .
F2 P1 F3 89.6(3) . 4
F4 P1 F3 90.4(3) . 4
F1 P1 F3 91.9(4) 4 4
F1 P1 F3 88.1(4) . 4
F2 P1 F3 89.6(3) . .
F4 P1 F3 90.4(3) . .
F1 P1 F3 88.1(4) 4 .
F1 P1 F3 91.9(4) . .
F3 P1 F3 179.3(8) 4 .
F5 P2 F5 90.4(11) . 18_554
F5 P2 F7 176.8(8) . 18_554
F5 P2 F7 89.4(7) 18_554 18_554
F5 P2 F7 89.4(7) . .
F5 P2 F7 176.8(8) 18_554 .
F7 P2 F7 91.1(8) 18_554 .
F5 P2 F6 84.7(9) . 18_554
F5 P2 F6 96.9(10) 18_554 18_554
F7 P2 F6 92.1(9) 18_554 18_554
F7 P2 F6 86.3(8) . 18_554
F5 P2 F6 96.9(10) . .
F5 P2 F6 84.7(9) 18_554 .
F7 P2 F6 86.3(8) 18_554 .
F7 P2 F6 92.1(9) . .
F6 P2 F6 177.7(11) 18_554 .

loop_
_geom_bond_atom_site_label_1
_geom_bond_atom_site_label_2
_geom_bond_distance
_geom_bond_site_symmetry_2
Ru1 N3 2.050(8) 5
Ru1 N3 2.050(8) .
Ru1 N1 2.052(6) 5
Ru1 N1 2.052(6) .
Ru1 N2 2.052(8) .
Ru1 N2 2.052(8) 5
N1 C1 1.357(10) .
N1 C6 1.371(10) .
N2 C7 1.324(11) .
N2 C12 1.348(14) .
N3 C13 1.360(11) .
N3 C14 1.365(10) .
C1 C2 1.360(11) .
C1 H1 0.9500 .
C2 C3 1.366(13) .
C2 H2 0.9500 .
C3 C5 1.442(13) .
C3 C4 1.514(12) .
C4 H4A 0.9800 .
C4 H4B 0.9800 .
C4 H4C 0.9800 .
C5 C6 1.357(12) .
C5 H5 0.9500 .
C6 C7 1.490(13) .
C7 C8 1.387(17) .
C8 C9 1.365(18) .
C8 H8 0.9500 .
C9 C11 1.424(19) .
C9 C10 1.474(18) .
C10 H10A 0.9800 .
C10 H10B 0.9800 .
C10 H10C 0.9800 .
C11 C12 1.375(19) .
C11 H11 0.9500 .
C12 H12 0.9500 .
C13 C15 1.359(14) .
C13 H13 0.9500 .
C14 C16 1.369(12) .
C14 C14 1.431(17) 5
C15 C17 1.379(16) .
C15 H15 0.9500 .
C16 C17 1.365(15) .
C16 H16 0.9500 .
C17 C18 1.513(16) .
C18 O1 1.222(16) .
C18 H18 0.9500 .
P1 F2 1.564(9) .
P1 F4 1.572(8) .
P1 F1 1.574(6) 4
P1 F1 1.574(6) .
P1 F3 1.590(6) 4
P1 F3 1.590(6) .
P2 F5 1.542(12) .
P2 F5 1.542(12) 18_554
P2 F7 1.551(11) 18_554
P2 F7 1.551(11) .
P2 F6 1.603(14) 18_554
P2 F6 1.604(14) .

loop_
_geom_torsion_atom_site_label_1
_geom_torsion_atom_site_label_2
_geom_torsion_atom_site_label_3
_geom_torsion_atom_site_label_4
_geom_torsion
_geom_torsion_site_symmetry_1
_geom_torsion_site_symmetry_4
N3 Ru1 N1 C1 9.3(7) 5 .
N3 Ru1 N1 C1 87.7(7) . .
N1 Ru1 N1 C1 -131.3(7) 5 .
N2 Ru1 N1 C1 -177.8(8) . .
N2 Ru1 N1 C1 -85.7(7) 5 .
N3 Ru1 N1 C6 -174.1(6) 5 .
N3 Ru1 N1 C6 -95.8(7) . .
N1 Ru1 N1 C6 45.2(6) 5 .
N2 Ru1 N1 C6 -1.3(7) . .
N2 Ru1 N1 C6 90.8(7) 5 .
N3 Ru1 N2 C7 50(3) 5 .
N3 Ru1 N2 C7 85.4(9) . .
N1 Ru1 N2 C7 -178.0(9) 5 .
N1 Ru1 N2 C7 -3.5(9) . .
N2 Ru1 N2 C7 -99.2(10) 5 .
N3 Ru1 N2 C12 -124.6(19) 5 .
N3 Ru1 N2 C12 -88.9(12) . .
N1 Ru1 N2 C12 7.8(13) 5 .
N1 Ru1 N2 C12 -177.8(13) . .
N2 Ru1 N2 C12 86.5(12) 5 .
N3 Ru1 N3 C13 -179.1(8) 5 .
N1 Ru1 N3 C13 -90.5(7) 5 .
N1 Ru1 N3 C13 84.7(7) . .
N2 Ru1 N3 C13 6.2(7) . .
N2 Ru1 N3 C13 -142.6(19) 5 .
N3 Ru1 N3 C14 -0.5(4) 5 .
N1 Ru1 N3 C14 88.0(6) 5 .
N1 Ru1 N3 C14 -96.8(6) . .
N2 Ru1 N3 C14 -175.2(5) . .
N2 Ru1 N3 C14 36(2) 5 .
C6 N1 C1 C2 -0.3(12) . .
Ru1 N1 C1 C2 176.2(6) . .
N1 C1 C2 C3 -1.8(13) . .
C1 C2 C3 C5 2.7(13) . .
C1 C2 C3 C4 -176.8(8) . .
C2 C3 C5 C6 -1.8(14) . .
C4 C3 C5 C6 177.8(9) . .
C3 C5 C6 N1 -0.2(15) . .
C3 C5 C6 C7 178.8(10) . .
C1 N1 C6 C5 1.2(13) . .
Ru1 N1 C6 C5 -175.6(8) . .
C1 N1 C6 C7 -177.9(9) . .
Ru1 N1 C6 C7 5.3(11) . .
C12 N2 C7 C8 5(2) . .
Ru1 N2 C7 C8 -169.4(12) . .
C12 N2 C7 C6 -177.9(12) . .
Ru1 N2 C7 C6 7.3(14) . .
C5 C6 C7 N2 172.7(10) . .
N1 C6 C7 N2 -8.2(15) . .
C5 C6 C7 C8 -11(2) . .
N1 C6 C7 C8 168.5(13) . .
N2 C7 C8 C9 -5(3) . .
C6 C7 C8 C9 179(2) . .
C7 C8 C9 C11 1(4) . .
C7 C8 C9 C10 -177(2) . .
C8 C9 C11 C12 1(4) . .
C10 C9 C11 C12 179(2) . .
C7 N2 C12 C11 -3(3) . .
Ru1 N2 C12 C11 171.1(15) . .
C9 C11 C12 N2 0(3) . .
C14 N3 C13 C15 1.1(12) . .
Ru1 N3 C13 C15 179.7(6) . .
C13 N3 C14 C16 -0.9(11) . .
Ru1 N3 C14 C16 -179.6(6) . .
C13 N3 C14 C14 -179.9(8) . 5
Ru1 N3 C14 C14 1.4(11) . 5
N3 C13 C15 C17 -0.2(14) . .
N3 C14 C16 C17 -0.3(13) . .
C14 C14 C16 C17 178.6(9) 5 .
C14 C16 C17 C15 1.3(14) . .
C14 C16 C17 C18 -179.7(9) . .
C13 C15 C17 C16 -1.1(14) . .
C13 C15 C17 C18 -180.0(9) . .
C16 C17 C18 O1 178.4(12) . .
C15 C17 C18 O1 -2.7(19) . .

loop_
_platon_squeeze_void_nr
_platon_squeeze_void_average_x
_platon_squeeze_void_average_y
_platon_squeeze_void_average_z
_platon_squeeze_void_volume
_platon_squeeze_void_count_electrons
1 0.000 0.000 -0.004 1989.9 71.6
2 0.333 0.667 0.604 1980.8 72.5
3 0.667 0.333 0.271 1980.8 72.5
